data_7201681
loop_
_publ_author_name
'Kalf, Irmgard'
'Wang, Ruimin'
'Englert, Ulli'

_publ_section_title
;
 A robust conglomerate structure type in salts of cationic
 organopalladium complexes and non-coordinating anions
;
_journal_issue 1
_journal_name_full CrystEngComm
_journal_page_first 39
_journal_paper_doi 10.1039/b712641g
_journal_volume 10
_journal_year 2008
_chemical_absolute_configuration ad
_chemical_formula_moiety 'C14 H25 F N3 Pd, F6 P'
_chemical_formula_sum 'C14 H25 F7 N3 P Pd'
_chemical_formula_weight 505.74
_chemical_name_systematic
;
?
;
_space_group_IT_number 19
_symmetry_cell_setting orthorhombic
_symmetry_space_group_name_Hall 'P 2ac 2ab'
_symmetry_space_group_name_H-M 'P 21 21 21'
_atom_sites_solution_hydrogens geom
_atom_sites_solution_primary direct
_atom_sites_solution_secondary difmap
_audit_creation_method SHELXL-97
_cell_angle_alpha 90.00
_cell_angle_beta 90.00
_cell_angle_gamma 90.00
_cell_formula_units_Z 4
_cell_length_a 10.777(3)
_cell_length_b 12.438(3)
_cell_length_c 14.353(3)
_cell_measurement_reflns_used 5624
_cell_measurement_temperature 130(2)
_cell_measurement_theta_max 25.57
_cell_measurement_theta_min 2.50
_cell_volume 1923.9(8)
_computing_cell_refinement SMART
_computing_data_collection 'SMART (Bruker, 2001)'
_computing_data_reduction 'SAINT (Bruker, 1999)'
_computing_molecular_graphics 'PLATON (Spek, 1990)'
_computing_structure_refinement 'SHELXL-97 (Sheldrick, 1997)'
_computing_structure_solution 'SHELXS-97 (Sheldrick, 1990)'
_diffrn_ambient_temperature 130(2)
_diffrn_measured_fraction_theta_full .992
_diffrn_measured_fraction_theta_max .992
_diffrn_measurement_device_type 'CCD area detector'
_diffrn_measurement_method 'omega scans'
_diffrn_radiation_monochromator graphite
_diffrn_radiation_source 'fine-focus sealed tube'
_diffrn_radiation_type MoK\a
_diffrn_radiation_wavelength 0.71073
_diffrn_reflns_av_R_equivalents 0.0440
_diffrn_reflns_av_sigmaI/netI 0.0378
_diffrn_reflns_limit_h_max 14
_diffrn_reflns_limit_h_min -14
_diffrn_reflns_limit_k_max 15
_diffrn_reflns_limit_k_min -16
_diffrn_reflns_limit_l_max 19
_diffrn_reflns_limit_l_min -19
_diffrn_reflns_number 21810
_diffrn_reflns_theta_full 28.48
_diffrn_reflns_theta_max 28.48
_diffrn_reflns_theta_min 2.36
_exptl_absorpt_coefficient_mu 1.116
_exptl_absorpt_correction_T_max 0.896
_exptl_absorpt_correction_T_min 0.730
_exptl_absorpt_correction_type multi-scan
_exptl_absorpt_process_details 'SADABS (1996)'
_exptl_crystal_colour colourless
_exptl_crystal_density_diffrn 1.746
_exptl_crystal_density_method 'not measured'
_exptl_crystal_description plate
_exptl_crystal_F_000 1016
_exptl_crystal_size_max 0.30
_exptl_crystal_size_mid 0.30
_exptl_crystal_size_min 0.10
_refine_diff_density_max .774
_refine_diff_density_min -.570
_refine_diff_density_rms .091
_refine_ls_abs_structure_details 'Flack H D (1983), Acta Cryst. A39, 876-881'
_refine_ls_abs_structure_Flack -0.02(3)
_refine_ls_extinction_method none
_refine_ls_goodness_of_fit_ref 1.084
_refine_ls_hydrogen_treatment constr
_refine_ls_matrix_type full
_refine_ls_number_parameters 253
_refine_ls_number_reflns 4822
_refine_ls_number_restraints 73
_refine_ls_restrained_S_all 1.185
_refine_ls_R_factor_all 0.0350
_refine_ls_R_factor_gt 0.0309
_refine_ls_shift/su_max 0.001
_refine_ls_shift/su_mean 0.000
_refine_ls_structure_factor_coef Fsqd
_refine_ls_weighting_details 'calc w=1/[\s^2^(Fo^2^)+(0.0400P)^2^+0.5000P] where P=(Fo^2^+2Fc^2^)/3'
_refine_ls_weighting_scheme calc
_refine_ls_wR_factor_gt 0.0734
_refine_ls_wR_factor_ref 0.0749
_reflns_number_gt 4464
_reflns_number_total 4822
_reflns_threshold_expression >2sigma(I)
_cod_data_source_file b712641g.txt
_cod_data_source_block 2c
_cod_database_code 7201681

loop_
_symmetry_equiv_pos_as_xyz
'x, y, z'
'-x+1/2, -y, z+1/2'
'-x, y+1/2, -z+1/2'
'x+1/2, -y+1/2, -z'

loop_
_atom_site_label
_atom_site_type_symbol
_atom_site_fract_x
_atom_site_fract_y
_atom_site_fract_z
_atom_site_U_iso_or_equiv
_atom_site_adp_type
_atom_site_occupancy
_atom_site_symmetry_multiplicity
_atom_site_calc_flag
_atom_site_refinement_flags
_atom_site_disorder_assembly
_atom_site_disorder_group
Pd1 Pd 0.35278(2) 0.37722(2) -0.018843(18) 0.01725(7) Uani 1 1 d . . .
N1 N 0.2668(3) 0.3864(3) -0.1558(2) 0.0221(6) Uani 1 1 d . . .
N2 N 0.3944(3) 0.5401(2) -0.0405(2) 0.0246(7) Uani 1 1 d . . .
N3 N 0.2983(3) 0.2216(2) 0.0084(2) 0.0254(7) Uani 1 1 d . . .
H3A H 0.2307 0.2041 -0.0277 0.031 Uiso 1 1 calc R . .
H3B H 0.3617 0.1748 -0.0057 0.031 Uiso 1 1 calc R . .
C1 C 0.3064(4) 0.4924(3) -0.1946(3) 0.0260(8) Uani 1 1 d . . .
H1A H 0.2479 0.5151 -0.2440 0.031 Uiso 1 1 calc R . .
H1B H 0.3900 0.4856 -0.2227 0.031 Uiso 1 1 calc R . .
C2 C 0.3090(4) 0.5757(3) -0.1178(3) 0.0269(8) Uani 1 1 d . . .
H2A H 0.3381 0.6453 -0.1433 0.032 Uiso 1 1 calc R . .
H2B H 0.2242 0.5861 -0.0929 0.032 Uiso 1 1 calc R . .
C4 C 0.2655(3) 0.2126(3) 0.1097(3) 0.0259(8) Uani 1 1 d . . .
H4 H 0.2688 0.1357 0.1299 0.031 Uiso 1 1 calc R . .
C5 C 0.3619(3) 0.2774(3) 0.1609(2) 0.0207(7) Uani 1 1 d . . .
C6 C 0.4220(3) 0.3596(3) 0.1106(2) 0.0193(7) Uani 1 1 d . . .
C7 C 0.5181(3) 0.4164(3) 0.1549(3) 0.0234(8) Uani 1 1 d . . .
H7 H 0.5637 0.4696 0.1220 0.028 Uiso 1 1 calc R . .
C8 C 0.5457(3) 0.3938(3) 0.2478(3) 0.0282(8) Uani 1 1 d . . .
C9 C 0.4836(4) 0.3173(3) 0.2985(3) 0.0287(9) Uani 1 1 d . . .
H9 H 0.5031 0.3055 0.3622 0.034 Uiso 1 1 calc R . .
C10 C 0.3915(3) 0.2574(3) 0.2548(3) 0.0264(8) Uani 1 1 d . . .
H10 H 0.3486 0.2030 0.2882 0.032 Uiso 1 1 calc R . .
C11 C 0.1348(4) 0.2579(3) 0.1242(3) 0.0326(9) Uani 1 1 d . . .
H11A H 0.1152 0.2584 0.1909 0.049 Uiso 1 1 calc R . .
H11B H 0.0745 0.2130 0.0912 0.049 Uiso 1 1 calc R . .
H11C H 0.1310 0.3315 0.0999 0.049 Uiso 1 1 calc R . .
C12 C 0.3024(4) 0.2995(3) -0.2199(3) 0.0274(8) Uani 1 1 d . . .
H12A H 0.2633 0.3114 -0.2807 0.041 Uiso 1 1 calc R . .
H12B H 0.2747 0.2304 -0.1946 0.041 Uiso 1 1 calc R . .
H12C H 0.3928 0.2987 -0.2272 0.041 Uiso 1 1 calc R . .
C13 C 0.1289(3) 0.3859(3) -0.1431(3) 0.0286(8) Uani 1 1 d . . .
H13A H 0.0885 0.4006 -0.2029 0.043 Uiso 1 1 calc R . .
H13B H 0.1054 0.4414 -0.0980 0.043 Uiso 1 1 calc R . .
H13C H 0.1025 0.3153 -0.1201 0.043 Uiso 1 1 calc R . .
C14 C 0.5261(4) 0.5590(3) -0.0691(3) 0.0338(9) Uani 1 1 d . . .
H14A H 0.5447 0.5162 -0.1247 0.051 Uiso 1 1 calc R . .
H14B H 0.5817 0.5377 -0.0184 0.051 Uiso 1 1 calc R . .
H14C H 0.5380 0.6354 -0.0831 0.051 Uiso 1 1 calc R . .
C15 C 0.3652(4) 0.6087(3) 0.0418(3) 0.0347(9) Uani 1 1 d . . .
H15A H 0.4253 0.5944 0.0915 0.052 Uiso 1 1 calc R . .
H15B H 0.2814 0.5923 0.0641 0.052 Uiso 1 1 calc R . .
H15C H 0.3698 0.6846 0.0239 0.052 Uiso 1 1 calc R . .
F1 F 0.6388(2) 0.4506(2) 0.28814(16) 0.0401(6) Uani 1 1 d . . .
P1 P 0.08962(10) 0.05737(8) 0.40796(8) 0.0282(2) Uani 1 1 d D . .
F4 F 0.0835(4) 0.0027(3) 0.5071(2) 0.0891(14) Uani 1 1 d D A .
F5 F 0.0914(4) 0.1075(4) 0.3070(3) 0.0909(13) Uani 1 1 d D A .
F2A F 0.1055(9) -0.0593(5) 0.3600(6) 0.084(3) Uani 0.555(11) 1 d PD A 1
F3A F 0.0599(8) 0.1659(5) 0.4511(7) 0.084(3) Uani 0.555(11) 1 d PD A 1
F6A F -0.0597(4) 0.0366(7) 0.3975(4) 0.069(2) Uani 0.555(11) 1 d PD A 1
F7A F 0.2289(4) 0.0696(8) 0.4123(4) 0.069(2) Uani 0.555(11) 1 d PD A 1
F2B F 0.2017(10) -0.0220(8) 0.3898(9) 0.107(5) Uani 0.445(11) 1 d PD A 2
F3B F -0.0066(10) 0.1464(8) 0.4421(9) 0.107(5) Uani 0.445(11) 1 d PD A 2
F6B F -0.0058(12) -0.0170(10) 0.3827(13) 0.160(6) Uani 0.445(11) 1 d PD A 2
F7B F 0.1983(11) 0.1410(10) 0.4382(13) 0.160(6) Uani 0.445(11) 1 d PD A 2

loop_
_atom_site_aniso_label
_atom_site_aniso_U_11
_atom_site_aniso_U_22
_atom_site_aniso_U_33
_atom_site_aniso_U_23
_atom_site_aniso_U_13
_atom_site_aniso_U_12
Pd1 0.01951(11) 0.01530(11) 0.01695(12) 0.00012(10) -0.00070(10) -0.00081(10)
N1 0.0235(13) 0.0216(16) 0.0210(14) -0.0020(13) -0.0038(11) -0.0007(13)
N2 0.0299(15) 0.0172(15) 0.0267(18) 0.0025(12) -0.0049(12) -0.0046(12)
N3 0.0335(15) 0.0176(15) 0.0252(17) -0.0008(13) 0.0002(13) -0.0042(12)
C1 0.0286(18) 0.027(2) 0.0220(19) 0.0050(15) -0.0060(15) -0.0038(16)
C2 0.0343(19) 0.0197(18) 0.027(2) 0.0078(15) -0.0063(16) -0.0018(15)
C4 0.0324(19) 0.0211(18) 0.0242(19) 0.0052(15) 0.0005(16) -0.0038(16)
C5 0.0210(15) 0.0174(16) 0.0238(17) 0.0004(13) 0.0002(15) 0.0065(15)
C6 0.0221(15) 0.0154(18) 0.0203(16) -0.0001(13) 0.0020(13) 0.0050(13)
C7 0.0251(18) 0.0234(18) 0.0217(18) 0.0016(14) -0.0018(14) 0.0024(14)
C8 0.0298(18) 0.029(2) 0.0260(18) -0.0060(16) -0.0045(15) 0.0071(16)
C9 0.033(2) 0.033(2) 0.0196(18) 0.0008(16) -0.0013(16) 0.0137(17)
C10 0.0287(19) 0.028(2) 0.0226(19) 0.0068(15) 0.0037(15) 0.0103(15)
C11 0.0273(19) 0.036(2) 0.034(2) 0.0044(17) 0.0019(18) -0.0039(18)
C12 0.0326(18) 0.027(2) 0.0229(19) -0.0023(16) -0.0031(16) 0.0014(16)
C13 0.0197(16) 0.033(2) 0.033(2) 0.0028(17) -0.0029(13) -0.0013(17)
C14 0.030(2) 0.034(2) 0.037(2) 0.0080(19) -0.0052(17) -0.0116(17)
C15 0.055(2) 0.0173(19) 0.032(2) -0.0017(14) -0.0103(19) -0.0021(19)
F1 0.0399(13) 0.0500(15) 0.0305(13) -0.0055(11) -0.0151(12) -0.0037(13)
P1 0.0316(5) 0.0228(5) 0.0300(5) 0.0057(4) 0.0017(4) 0.0033(4)
F4 0.108(3) 0.114(3) 0.046(2) 0.038(2) 0.030(2) 0.057(3)
F5 0.087(3) 0.115(3) 0.070(2) 0.057(2) 0.011(2) 0.017(3)
F2A 0.113(6) 0.040(3) 0.099(4) -0.030(3) 0.039(4) -0.004(3)
F3A 0.113(6) 0.040(3) 0.099(4) -0.030(3) 0.039(4) -0.004(3)
F6A 0.0224(18) 0.138(6) 0.046(3) 0.019(3) -0.0052(16) -0.007(2)
F7A 0.0224(18) 0.138(6) 0.046(3) 0.019(3) -0.0052(16) -0.007(2)
F2B 0.091(6) 0.072(6) 0.159(8) 0.062(6) 0.072(6) 0.054(5)
F3B 0.091(6) 0.072(6) 0.159(8) 0.062(6) 0.072(6) 0.054(5)
F6B 0.125(10) 0.104(8) 0.251(14) -0.052(8) -0.067(9) -0.059(7)
F7B 0.125(10) 0.104(8) 0.251(14) -0.052(8) -0.067(9) -0.059(7)

loop_
_atom_type_symbol
_atom_type_description
_atom_type_scat_dispersion_real
_atom_type_scat_dispersion_imag
_atom_type_scat_source
C C .0033 .0016 'International Tables Vol C Tables 4.2.6.8 and 6.1.1.4'
H H .0000 .0000 'International Tables Vol C Tables 4.2.6.8 and 6.1.1.4'
N N .0061 .0033 'International Tables Vol C Tables 4.2.6.8 and 6.1.1.4'
F F .0171 .0103 'International Tables Vol C Tables 4.2.6.8 and 6.1.1.4'
P P .1023 .0942 'International Tables Vol C Tables 4.2.6.8 and 6.1.1.4'
Pd Pd -.9988 1.0072 'International Tables Vol C Tables 4.2.6.8 and 6.1.1.4'

loop_
_geom_angle_atom_site_label_1
_geom_angle_atom_site_label_2
_geom_angle_atom_site_label_3
_geom_angle
_geom_angle_site_symmetry_1
_geom_angle_site_symmetry_3
_geom_angle_publ_flag
C6 Pd1 N3 80.13(14) . . ?
C6 Pd1 N2 99.33(13) . . ?
N3 Pd1 N2 175.05(13) . . ?
C6 Pd1 N1 175.35(13) . . ?
N3 Pd1 N1 95.71(13) . . ?
N2 Pd1 N1 84.64(12) . . ?
C12 N1 C1 109.9(3) . . ?
C12 N1 C13 109.4(3) . . ?
C1 N1 C13 109.5(3) . . ?
C12 N1 Pd1 114.5(2) . . ?
C1 N1 Pd1 105.2(2) . . ?
C13 N1 Pd1 108.2(2) . . ?
C15 N2 C14 109.1(3) . . ?
C15 N2 C2 106.6(3) . . ?
C14 N2 C2 109.3(3) . . ?
C15 N2 Pd1 113.0(2) . . ?
C14 N2 Pd1 113.3(2) . . ?
C2 N2 Pd1 105.2(2) . . ?
C4 N3 Pd1 108.8(2) . . ?
C4 N3 H3A 109.9 . . ?
Pd1 N3 H3A 109.9 . . ?
C4 N3 H3B 109.9 . . ?
Pd1 N3 H3B 109.9 . . ?
H3A N3 H3B 108.3 . . ?
N1 C1 C2 109.8(3) . . ?
N1 C1 H1A 109.7 . . ?
C2 C1 H1A 109.7 . . ?
N1 C1 H1B 109.7 . . ?
C2 C1 H1B 109.7 . . ?
H1A C1 H1B 108.2 . . ?
N2 C2 C1 110.2(3) . . ?
N2 C2 H2A 109.6 . . ?
C1 C2 H2A 109.6 . . ?
N2 C2 H2B 109.6 . . ?
C1 C2 H2B 109.6 . . ?
H2A C2 H2B 108.1 . . ?
N3 C4 C5 105.7(3) . . ?
N3 C4 C11 108.8(3) . . ?
C5 C4 C11 111.7(3) . . ?
N3 C4 H4 110.2 . . ?
C5 C4 H4 110.2 . . ?
C11 C4 H4 110.2 . . ?
C10 C5 C6 121.0(3) . . ?
C10 C5 C4 121.9(3) . . ?
C6 C5 C4 117.1(3) . . ?
C7 C6 C5 118.1(3) . . ?
C7 C6 Pd1 129.5(3) . . ?
C5 C6 Pd1 112.4(2) . . ?
C8 C7 C6 119.2(4) . . ?
C8 C7 H7 120.4 . . ?
C6 C7 H7 120.4 . . ?
F1 C8 C9 119.7(4) . . ?
F1 C8 C7 117.4(4) . . ?
C9 C8 C7 122.9(4) . . ?
C8 C9 C10 118.7(4) . . ?
C8 C9 H9 120.7 . . ?
C10 C9 H9 120.7 . . ?
C9 C10 C5 120.0(4) . . ?
C9 C10 H10 120.0 . . ?
C5 C10 H10 120.0 . . ?
C4 C11 H11A 109.5 . . ?
C4 C11 H11B 109.5 . . ?
H11A C11 H11B 109.5 . . ?
C4 C11 H11C 109.5 . . ?
H11A C11 H11C 109.5 . . ?
H11B C11 H11C 109.5 . . ?
N1 C12 H12A 109.5 . . ?
N1 C12 H12B 109.5 . . ?
H12A C12 H12B 109.5 . . ?
N1 C12 H12C 109.5 . . ?
H12A C12 H12C 109.5 . . ?
H12B C12 H12C 109.5 . . ?
N1 C13 H13A 109.5 . . ?
N1 C13 H13B 109.5 . . ?
H13A C13 H13B 109.5 . . ?
N1 C13 H13C 109.5 . . ?
H13A C13 H13C 109.5 . . ?
H13B C13 H13C 109.5 . . ?
N2 C14 H14A 109.5 . . ?
N2 C14 H14B 109.5 . . ?
H14A C14 H14B 109.5 . . ?
N2 C14 H14C 109.5 . . ?
H14A C14 H14C 109.5 . . ?
H14B C14 H14C 109.5 . . ?
N2 C15 H15A 109.5 . . ?
N2 C15 H15B 109.5 . . ?
H15A C15 H15B 109.5 . . ?
N2 C15 H15C 109.5 . . ?
H15A C15 H15C 109.5 . . ?
H15B C15 H15C 109.5 . . ?
F6B P1 F7A 142.2(6) . . ?
F6B P1 F3A 121.8(6) . . ?
F7A P1 F3A 95.9(4) . . ?
F6B P1 F5 91.8(8) . . ?
F7A P1 F5 89.2(3) . . ?
F3A P1 F5 91.5(4) . . ?
F6B P1 F4 85.4(8) . . ?
F7A P1 F4 92.7(3) . . ?
F3A P1 F4 90.4(4) . . ?
F5 P1 F4 177.2(3) . . ?
F6B P1 F2B 95.9(6) . . ?
F7A P1 F2B 46.4(4) . . ?
F3A P1 F2B 141.5(6) . . ?
F5 P1 F2B 94.9(4) . . ?
F4 P1 F2B 84.9(4) . . ?
F6B P1 F3B 93.4(6) . . ?
F7A P1 F3B 124.3(5) . . ?
F3A P1 F3B 28.4(5) . . ?
F5 P1 F3B 90.9(5) . . ?
F4 P1 F3B 89.7(4) . . ?
F2B P1 F3B 168.8(7) . . ?
F6B P1 F2A 52.2(5) . . ?
F7A P1 F2A 90.2(4) . . ?
F3A P1 F2A 173.9(4) . . ?
F5 P1 F2A 87.9(4) . . ?
F4 P1 F2A 90.1(3) . . ?
F2B P1 F2A 44.6(5) . . ?
F3B P1 F2A 145.5(5) . . ?
F6B P1 F7B 179.1(10) . . ?
F7A P1 F7B 37.6(5) . . ?
F3A P1 F7B 58.3(5) . . ?
F5 P1 F7B 89.0(7) . . ?
F4 P1 F7B 93.7(7) . . ?
F2B P1 F7B 83.8(5) . . ?
F3B P1 F7B 86.7(5) . . ?
F2A P1 F7B 127.7(5) . . ?
F6B P1 F6A 33.7(5) . . ?
F7A P1 F6A 175.6(4) . . ?
F3A P1 F6A 88.3(4) . . ?
F5 P1 F6A 89.4(3) . . ?
F4 P1 F6A 88.5(3) . . ?
F2B P1 F6A 129.6(5) . . ?
F3B P1 F6A 59.9(5) . . ?
F2A P1 F6A 85.6(4) . . ?
F7B P1 F6A 146.5(5) . . ?

loop_
_geom_bond_atom_site_label_1
_geom_bond_atom_site_label_2
_geom_bond_distance
_geom_bond_site_symmetry_2
_geom_bond_publ_flag
Pd1 C6 2.014(3) . ?
Pd1 N3 2.060(3) . ?
Pd1 N2 2.098(3) . ?
Pd1 N1 2.177(3) . ?
N1 C12 1.471(5) . ?
N1 C1 1.493(5) . ?
N1 C13 1.497(4) . ?
N2 C15 1.491(5) . ?
N2 C14 1.496(5) . ?
N2 C2 1.508(5) . ?
N3 C4 1.500(5) . ?
N3 H3A 0.9200 . ?
N3 H3B 0.9200 . ?
C1 C2 1.513(5) . ?
C1 H1A 0.9900 . ?
C1 H1B 0.9900 . ?
C2 H2A 0.9900 . ?
C2 H2B 0.9900 . ?
C4 C5 1.507(5) . ?
C4 C11 1.532(6) . ?
C4 H4 1.0000 . ?
C5 C10 1.407(5) . ?
C5 C6 1.409(5) . ?
C6 C7 1.406(5) . ?
C7 C8 1.395(5) . ?
C7 H7 0.9500 . ?
C8 F1 1.357(4) . ?
C8 C9 1.372(6) . ?
C9 C10 1.391(6) . ?
C9 H9 0.9500 . ?
C10 H10 0.9500 . ?
C11 H11A 0.9800 . ?
C11 H11B 0.9800 . ?
C11 H11C 0.9800 . ?
C12 H12A 0.9800 . ?
C12 H12B 0.9800 . ?
C12 H12C 0.9800 . ?
C13 H13A 0.9800 . ?
C13 H13B 0.9800 . ?
C13 H13C 0.9800 . ?
C14 H14A 0.9800 . ?
C14 H14B 0.9800 . ?
C14 H14C 0.9800 . ?
C15 H15A 0.9800 . ?
C15 H15B 0.9800 . ?
C15 H15C 0.9800 . ?
P1 F6B 1.430(8) . ?
P1 F7A 1.510(5) . ?
P1 F3A 1.519(6) . ?
P1 F5 1.578(4) . ?
P1 F4 1.579(3) . ?
P1 F2B 1.582(7) . ?
P1 F3B 1.593(7) . ?
P1 F2A 1.615(5) . ?
P1 F7B 1.625(8) . ?
P1 F6A 1.636(5) . ?

loop_
_geom_torsion_atom_site_label_1
_geom_torsion_atom_site_label_2
_geom_torsion_atom_site_label_3
_geom_torsion_atom_site_label_4
_geom_torsion
_geom_torsion_site_symmetry_1
_geom_torsion_site_symmetry_2
_geom_torsion_site_symmetry_3
_geom_torsion_site_symmetry_4
_geom_torsion_publ_flag
C6 Pd1 N1 C12 -79.7(16) . . . . ?
N3 Pd1 N1 C12 -53.4(3) . . . . ?
N2 Pd1 N1 C12 131.5(3) . . . . ?
C6 Pd1 N1 C1 159.5(15) . . . . ?
N3 Pd1 N1 C1 -174.2(2) . . . . ?
N2 Pd1 N1 C1 10.7(2) . . . . ?
C6 Pd1 N1 C13 42.6(17) . . . . ?
N3 Pd1 N1 C13 68.8(3) . . . . ?
N2 Pd1 N1 C13 -106.2(3) . . . . ?
C6 Pd1 N2 C15 -44.0(3) . . . . ?
N3 Pd1 N2 C15 39.3(16) . . . . ?
N1 Pd1 N2 C15 133.6(3) . . . . ?
C6 Pd1 N2 C14 80.8(3) . . . . ?
N3 Pd1 N2 C14 164.1(14) . . . . ?
N1 Pd1 N2 C14 -101.6(3) . . . . ?
C6 Pd1 N2 C2 -159.9(2) . . . . ?
N3 Pd1 N2 C2 -76.6(15) . . . . ?
N1 Pd1 N2 C2 17.7(2) . . . . ?
C6 Pd1 N3 C4 35.5(2) . . . . ?
N2 Pd1 N3 C4 -48.6(16) . . . . ?
N1 Pd1 N3 C4 -142.4(2) . . . . ?
C12 N1 C1 C2 -161.5(3) . . . . ?
C13 N1 C1 C2 78.3(4) . . . . ?
Pd1 N1 C1 C2 -37.8(3) . . . . ?
C15 N2 C2 C1 -164.5(3) . . . . ?
C14 N2 C2 C1 77.7(4) . . . . ?
Pd1 N2 C2 C1 -44.3(3) . . . . ?
N1 C1 C2 N2 57.4(4) . . . . ?
Pd1 N3 C4 C5 -40.4(3) . . . . ?
Pd1 N3 C4 C11 79.6(3) . . . . ?
N3 C4 C5 C10 -155.7(3) . . . . ?
C11 C4 C5 C10 86.2(4) . . . . ?
N3 C4 C5 C6 24.2(4) . . . . ?
C11 C4 C5 C6 -93.9(4) . . . . ?
C10 C5 C6 C7 4.1(5) . . . . ?
C4 C5 C6 C7 -175.8(3) . . . . ?
C10 C5 C6 Pd1 -175.9(3) . . . . ?
C4 C5 C6 Pd1 4.3(4) . . . . ?
N3 Pd1 C6 C7 158.0(3) . . . . ?
N2 Pd1 C6 C7 -27.0(3) . . . . ?
N1 Pd1 C6 C7 -175.5(15) . . . . ?
N3 Pd1 C6 C5 -22.0(2) . . . . ?
N2 Pd1 C6 C5 153.0(2) . . . . ?
N1 Pd1 C6 C5 4.5(18) . . . . ?
C5 C6 C7 C8 -3.5(5) . . . . ?
Pd1 C6 C7 C8 176.5(3) . . . . ?
C6 C7 C8 F1 -179.7(3) . . . . ?
C6 C7 C8 C9 0.5(6) . . . . ?
F1 C8 C9 C10 -177.8(3) . . . . ?
C7 C8 C9 C10 2.0(6) . . . . ?
C8 C9 C10 C5 -1.4(5) . . . . ?
C6 C5 C10 C9 -1.7(5) . . . . ?
C4 C5 C10 C9 178.2(3) . . . . ?
